data_7034260
loop_
_publ_author_name
'Borguet, Yannick'
'Zaragoza, Guillermo'
'Demonceau, Albert'
'Delaude, Lionel'

_publ_section_title
;
 Ruthenium catalysts bearing a benzimidazolylidene ligand for the
 metathetical ring-closure of tetrasubstituted cycloolefins.
;
_journal_issue 21
_journal_name_full 'Dalton transactions (Cambridge, England : 2003)'
_journal_page_first 9744
_journal_page_last 9755
_journal_paper_doi 10.1039/c5dt00433k
_journal_volume 44
_journal_year 2015
_chemical_compound_source 'synthesis as described'
_chemical_formula_moiety 'C31 H30 Cl2 N2 O1 Ru1'
_chemical_formula_sum 'C31 H30 Cl2 N2 O Ru'
_chemical_formula_weight 618.54
_space_group_IT_number 14
_symmetry_cell_setting monoclinic
_symmetry_Int_Tables_number 14
_symmetry_space_group_name_Hall '-P 2yn'
_symmetry_space_group_name_H-M 'P 1 21/n 1'
_atom_sites_solution_hydrogens geom
_atom_sites_solution_primary direct
_atom_sites_solution_secondary difmap
_audit_block_doi 10.5517/cc1436zf
_audit_conform_dict_location ftp://ftp.iucr.org/pub/cif_core.dic
_audit_conform_dict_name cif_core.dic
_audit_conform_dict_version 2.4.3
_audit_creation_date 2014-08-08T11:19:12-00:00
_audit_creation_method 'WinGX routine CIF_UPDATE'
_audit_update_record
;
2015-01-27 deposited with the CCDC.
2015-03-03 downloaded from the CCDC.
;
_cell_angle_alpha 90
_cell_angle_beta 108.894(3)
_cell_angle_gamma 90
_cell_formula_units_Z 4
_cell_length_a 8.4640(4)
_cell_length_b 32.1234(14)
_cell_length_c 10.6949(5)
_cell_measurement_reflns_used 1967
_cell_measurement_temperature 100(2)
_cell_measurement_theta_max 21.8
_cell_measurement_theta_min 2.38
_cell_measurement_wavelength 0.71073
_cell_volume 2751.2(2)
_computing_cell_refinement 'APPEX2 (BRUKER AXS, 2005)'
_computing_data_collection 'APPEX2 (BRUKER AXS, 2005)'
_computing_data_reduction 'APPEX2 (BRUKER AXS, 2005)'
_computing_molecular_graphics 'Ortep for Windows (Farrugia, 2012)'
_computing_publication_material 'WinGX publication routines (Farrugia, 2012)'
_computing_structure_refinement 'SHELXL-2014/6 (Sheldrick, 2014)'
_computing_structure_solution 'DIRDIF99 (Beurskens et al, 1999)'
_diffrn_ambient_temperature 100(2)
_diffrn_measured_fraction_theta_full 1
_diffrn_measured_fraction_theta_max 0.989
_diffrn_measurement_device 'four-circle diffractometer'
_diffrn_measurement_device_type 'BRUKER APPEX-II CCD'
_diffrn_measurement_method 'omega and phi scans'
_diffrn_radiation_monochromator graphite
_diffrn_radiation_probe x-ray
_diffrn_radiation_source 'fine-focus sealed tube'
_diffrn_radiation_type MoK\a
_diffrn_radiation_wavelength 0.7107
_diffrn_reflns_av_R_equivalents 0.1096
_diffrn_reflns_Laue_measured_fraction_full 1
_diffrn_reflns_Laue_measured_fraction_max 0.989
_diffrn_reflns_limit_h_max 10
_diffrn_reflns_limit_h_min -10
_diffrn_reflns_limit_k_max 40
_diffrn_reflns_limit_k_min -39
_diffrn_reflns_limit_l_max 13
_diffrn_reflns_limit_l_min -13
_diffrn_reflns_number 38665
_diffrn_reflns_point_group_measured_fraction_full 1
_diffrn_reflns_point_group_measured_fraction_max 0.989
_diffrn_reflns_theta_full 25.242
_diffrn_reflns_theta_max 26.531
_diffrn_reflns_theta_min 1.268
_exptl_absorpt_coefficient_mu 0.791
_exptl_absorpt_correction_T_max 1
_exptl_absorpt_correction_T_min 0.8990
_exptl_absorpt_correction_type multi-scan
_exptl_absorpt_process_details 'BRUKER SADABS'
_exptl_crystal_colour yellow
_exptl_crystal_density_diffrn 1.493
_exptl_crystal_density_method 'not measured'
_exptl_crystal_description prism
_exptl_crystal_F_000 1264
_exptl_crystal_size_max 0.14
_exptl_crystal_size_mid 0.13
_exptl_crystal_size_min 0.04
_refine_diff_density_max 0.773
_refine_diff_density_min -0.868
_refine_diff_density_rms 0.137
_refine_ls_extinction_method none
_refine_ls_goodness_of_fit_ref 1.325
_refine_ls_hydrogen_treatment constr
_refine_ls_matrix_type full
_refine_ls_number_constraints 0
_refine_ls_number_parameters 343
_refine_ls_number_reflns 5677
_refine_ls_number_restraints 0
_refine_ls_restrained_S_all 1.325
_refine_ls_R_factor_all 0.1214
_refine_ls_R_factor_gt 0.0836
_refine_ls_shift/su_max 0.001
_refine_ls_shift/su_mean 0
_refine_ls_structure_factor_coef Fsqd
_refine_ls_weighting_details 'w=1/[\s^2^(Fo^2^)+17.7156P] where P=(Fo^2^+2Fc^2^)/3'
_refine_ls_weighting_scheme calc
_refine_ls_wR_factor_gt 0.1394
_refine_ls_wR_factor_ref 0.1484
_reflns_number_gt 4194
_reflns_number_total 5677
_reflns_threshold_expression 'I > 2\s(I)'
_cod_data_source_file c5dt00433k2.cif
_cod_data_source_block shelx
_cod_depositor_comments 'Adding full bibliography for 7034259--7034262.cif.'
_cod_original_sg_symbol_H-M 'P 21/n'
_cod_database_code 7034260
_shelx_estimated_absorpt_t_min 0.897
_shelx_estimated_absorpt_t_max 0.969

loop_
_symmetry_equiv_pos_as_xyz
'x, y, z'
'-x+1/2, y+1/2, -z+1/2'
'-x, -y, -z'
'x-1/2, -y-1/2, z-1/2'

loop_
_atom_site_label
_atom_site_type_symbol
_atom_site_fract_x
_atom_site_fract_y
_atom_site_fract_z
_atom_site_U_iso_or_equiv
_atom_site_adp_type
_atom_site_occupancy
_atom_site_calc_flag
_atom_site_disorder_assembly
_atom_site_disorder_group
C1 C 0.1377(8) 0.1130(2) 0.1940(7) 0.0168(16) Uani 1 d . .
C2 C 0.1978(8) 0.0790(2) 0.0275(7) 0.0181(16) Uani 1 d . .
C3 C 0.2639(9) 0.0545(3) -0.0506(7) 0.0241(18) Uani 1 d . .
H3 H 0.359 0.0374 -0.0126 0.029 Uiso 1 calc . .
C4 C 0.1862(9) 0.0561(3) -0.1849(7) 0.0286(19) Uani 1 d . .
H4 H 0.2285 0.0395 -0.2405 0.034 Uiso 1 calc . .
C5 C 0.0473(9) 0.0811(3) -0.2419(7) 0.0269(19) Uani 1 d . .
H5 H -0.0015 0.0817 -0.3354 0.032 Uiso 1 calc . .
C6 C -0.0214(10) 0.1053(3) -0.1652(7) 0.0270(19) Uani 1 d . .
H6 H -0.1163 0.1224 -0.2035 0.032 Uiso 1 calc . .
C7 C 0.0556(9) 0.1031(2) -0.0300(7) 0.0220(17) Uani 1 d . .
C8 C 0.3938(9) 0.0682(3) 0.2569(7) 0.0224(17) Uani 1 d . .
C9 C 0.4038(9) 0.0256(2) 0.2820(7) 0.0232(17) Uani 1 d . .
C10 C 0.5547(9) 0.0108(3) 0.3664(8) 0.0275(19) Uani 1 d . .
H10 H 0.566 -0.0181 0.3858 0.033 Uiso 1 calc . .
C11 C 0.6888(10) 0.0367(3) 0.4230(7) 0.0281(19) Uani 1 d . .
H11 H 0.7913 0.0254 0.4783 0.034 Uiso 1 calc . .
C12 C 0.6746(9) 0.0787(3) 0.3998(8) 0.0262(18) Uani 1 d . .
H12 H 0.7657 0.0967 0.4413 0.031 Uiso 1 calc . .
C13 C 0.5262(9) 0.0949(2) 0.3153(7) 0.0218(17) Uani 1 d . .
H13 H 0.5154 0.1239 0.2976 0.026 Uiso 1 calc . .
C14 C 0.2562(10) -0.0032(3) 0.2247(8) 0.031(2) Uani 1 d . .
H14A H 0.1604 0.007 0.2482 0.047 Uiso 1 calc . .
H14B H 0.2854 -0.0313 0.2604 0.047 Uiso 1 calc . .
H14C H 0.2272 -0.0039 0.1282 0.047 Uiso 1 calc . .
C15 C -0.1264(9) 0.1470(2) 0.0590(7) 0.0206(17) Uani 1 d . .
C16 C -0.2681(9) 0.1249(2) 0.0599(7) 0.0231(17) Uani 1 d . .
H16 H -0.268 0.0955 0.0675 0.028 Uiso 0.214(12) calc A 2
C21 C -0.2608(12) 0.0793(3) 0.0766(10) 0.028(3) Uani 0.786(12) d A 1
H21A H -0.2228 0.0666 0.008 0.042 Uiso 0.786(12) calc A 1
H21B H -0.3721 0.0687 0.0691 0.042 Uiso 0.786(12) calc A 1
H21C H -0.1826 0.0723 0.1639 0.042 Uiso 0.786(12) calc A 1
C17 C -0.4110(10) 0.1489(3) 0.0489(7) 0.031(2) Uani 1 d . .
H17 H -0.5109 0.1352 0.0476 0.037 Uiso 1 calc . .
C18 C -0.4109(11) 0.1914(3) 0.0402(8) 0.036(2) Uani 1 d . .
H18 H -0.5082 0.2068 0.0367 0.043 Uiso 1 calc . .
C19 C -0.2682(12) 0.2121(3) 0.0363(8) 0.038(2) Uani 1 d . .
H19 H -0.2692 0.2416 0.0272 0.046 Uiso 1 calc . .
C20 C -0.1248(11) 0.1899(3) 0.0456(8) 0.031(2) Uani 1 d . .
H20 H -0.0269 0.2037 0.0428 0.037 Uiso 0.786(12) calc A 1
C21B C 0.016(4) 0.2094(12) 0.044(4) 0.028(3) Uani 0.214(12) d A 2
H21D H 0.0862 0.2151 0.1354 0.042 Uiso 0.214(12) calc A 2
H21E H -0.0136 0.2357 -0.0041 0.042 Uiso 0.214(12) calc A 2
H21F H 0.0766 0.1916 0.0012 0.042 Uiso 0.214(12) calc A 2
C22 C -0.0171(9) 0.1569(2) 0.3652(7) 0.0225(17) Uani 1 d . .
H22 H -0.1082 0.156 0.285 0.027 Uiso 1 calc . .
C23 C -0.0325(9) 0.1784(2) 0.4798(8) 0.0233(17) Uani 1 d . .
C24 C 0.1008(9) 0.1770(2) 0.5969(7) 0.0215(17) Uani 1 d . .
C25 C 0.0996(11) 0.1979(3) 0.7114(8) 0.033(2) Uani 1 d . .
H25 H 0.1928 0.1969 0.7902 0.04 Uiso 1 calc . .
C26 C -0.0426(12) 0.2199(3) 0.7050(9) 0.037(2) Uani 1 d . .
H26 H -0.0473 0.2341 0.7816 0.044 Uiso 1 calc . .
C27 C -0.1795(12) 0.2220(3) 0.5900(9) 0.039(2) Uani 1 d . .
H27 H -0.2754 0.2375 0.5887 0.047 Uiso 1 calc . .
C28 C -0.1755(10) 0.2012(3) 0.4772(9) 0.033(2) Uani 1 d . .
H28 H -0.269 0.2024 0.3987 0.04 Uiso 1 calc . .
C29 C 0.3883(9) 0.1514(3) 0.6987(7) 0.0277(19) Uani 1 d . .
H29 H 0.3629 0.148 0.7832 0.033 Uiso 1 calc . .
C30 C 0.4853(11) 0.1913(3) 0.7037(8) 0.046(3) Uani 1 d . .
H30A H 0.4944 0.197 0.6162 0.069 Uiso 1 calc . .
H30B H 0.5973 0.1884 0.7683 0.069 Uiso 1 calc . .
H30C H 0.427 0.2144 0.7297 0.069 Uiso 1 calc . .
C31 C 0.4822(10) 0.1133(3) 0.6756(8) 0.037(2) Uani 1 d . .
H31A H 0.4089 0.0889 0.6606 0.055 Uiso 1 calc . .
H31B H 0.5807 0.1086 0.7533 0.055 Uiso 1 calc . .
H31C H 0.5174 0.118 0.598 0.055 Uiso 1 calc . .
Cl1 Cl 0.3305(2) 0.18898(6) 0.34089(18) 0.0248(4) Uani 1 d . .
Cl2 Cl 0.1276(2) 0.06487(6) 0.44222(18) 0.0225(4) Uani 1 d . .
N1 N 0.2444(7) 0.08557(18) 0.1645(5) 0.0164(13) Uani 1 d . .
N2 N 0.0244(7) 0.12342(19) 0.0758(5) 0.0197(14) Uani 1 d . .
O1 O 0.2319(6) 0.15320(16) 0.5876(4) 0.0217(12) Uani 1 d . .
Ru1 Ru 0.17982(7) 0.13145(2) 0.37722(6) 0.01825(16) Uani 1 d . .

loop_
_atom_site_aniso_label
_atom_site_aniso_U_11
_atom_site_aniso_U_22
_atom_site_aniso_U_33
_atom_site_aniso_U_23
_atom_site_aniso_U_13
_atom_site_aniso_U_12
C1 0.013(3) 0.018(4) 0.020(4) -0.003(3) 0.007(3) -0.004(3)
C2 0.018(4) 0.025(4) 0.012(3) -0.009(3) 0.006(3) -0.007(3)
C3 0.020(4) 0.035(5) 0.017(4) -0.007(4) 0.007(3) -0.005(3)
C4 0.025(4) 0.040(5) 0.023(4) -0.009(4) 0.012(3) -0.002(4)
C5 0.026(4) 0.041(5) 0.013(4) -0.003(4) 0.005(3) -0.010(4)
C6 0.028(4) 0.031(5) 0.022(4) -0.005(4) 0.008(3) -0.014(4)
C7 0.019(4) 0.028(5) 0.021(4) -0.004(4) 0.009(3) -0.003(3)
C8 0.023(4) 0.036(5) 0.013(3) 0.006(4) 0.013(3) 0.006(4)
C9 0.031(4) 0.020(4) 0.025(4) -0.007(4) 0.017(3) 0.000(3)
C10 0.025(4) 0.030(5) 0.030(4) 0.004(4) 0.013(4) 0.002(4)
C11 0.022(4) 0.040(5) 0.023(4) 0.010(4) 0.009(4) 0.008(4)
C12 0.019(4) 0.033(5) 0.030(5) 0.001(4) 0.012(3) 0.001(4)
C13 0.025(4) 0.019(4) 0.026(4) 0.001(3) 0.014(3) 0.001(3)
C14 0.028(4) 0.032(5) 0.033(5) -0.003(4) 0.009(4) -0.006(4)
C15 0.020(4) 0.022(4) 0.016(4) 0.001(3) 0.000(3) 0.003(3)
C16 0.028(4) 0.027(5) 0.014(3) -0.006(3) 0.006(3) -0.001(3)
C21 0.020(5) 0.039(7) 0.029(5) -0.012(5) 0.012(4) -0.012(4)
C17 0.022(4) 0.050(6) 0.017(4) 0.000(4) 0.001(3) 0.009(4)
C18 0.035(5) 0.043(6) 0.022(4) -0.005(4) -0.002(4) 0.018(4)
C19 0.053(6) 0.029(5) 0.020(4) 0.000(4) -0.005(4) 0.011(4)
C20 0.041(5) 0.030(5) 0.024(4) -0.002(4) 0.012(4) -0.001(4)
C21B 0.020(5) 0.039(7) 0.029(5) -0.012(5) 0.012(4) -0.012(4)
C22 0.019(4) 0.024(5) 0.025(4) -0.007(4) 0.007(3) -0.008(3)
C23 0.024(4) 0.020(4) 0.033(4) 0.000(4) 0.020(4) -0.003(3)
C24 0.030(4) 0.020(4) 0.021(4) -0.002(3) 0.017(3) -0.008(3)
C25 0.049(5) 0.025(5) 0.034(5) -0.012(4) 0.026(4) -0.019(4)
C26 0.056(6) 0.026(5) 0.043(5) -0.009(4) 0.036(5) -0.003(4)
C27 0.043(5) 0.031(5) 0.060(7) -0.007(5) 0.039(5) -0.002(4)
C28 0.029(5) 0.027(5) 0.051(5) -0.003(4) 0.024(4) -0.002(4)
C29 0.021(4) 0.047(6) 0.010(4) -0.003(4) -0.003(3) -0.008(4)
C30 0.044(6) 0.070(7) 0.019(4) -0.009(5) 0.005(4) -0.032(5)
C31 0.018(4) 0.058(6) 0.026(4) -0.002(4) -0.003(3) 0.001(4)
Cl1 0.0260(10) 0.0254(11) 0.0239(9) -0.0027(9) 0.0093(8) -0.0070(8)
Cl2 0.0241(10) 0.0241(11) 0.0223(9) -0.0004(8) 0.0115(8) -0.0016(8)
N1 0.012(3) 0.021(3) 0.015(3) -0.005(3) 0.003(2) -0.006(2)
N2 0.022(3) 0.022(4) 0.013(3) -0.003(3) 0.004(2) 0.002(3)
O1 0.023(3) 0.030(3) 0.012(2) -0.008(2) 0.005(2) -0.002(2)
Ru1 0.0177(3) 0.0220(3) 0.0167(3) -0.0030(3) 0.0078(2) -0.0024(3)

loop_
_atom_type_symbol
_atom_type_description
_atom_type_scat_dispersion_real
_atom_type_scat_dispersion_imag
_atom_type_scat_source
C C 0.0033 0.0016 'International Tables Vol C Tables 4.2.6.8 and 6.1.1.4'
H H 0 0 'International Tables Vol C Tables 4.2.6.8 and 6.1.1.4'
Cl Cl 0.1484 0.1585 'International Tables Vol C Tables 4.2.6.8 and 6.1.1.4'
N N 0.0061 0.0033 'International Tables Vol C Tables 4.2.6.8 and 6.1.1.4'
O O 0.0106 0.006 'International Tables Vol C Tables 4.2.6.8 and 6.1.1.4'
Ru Ru -1.2594 0.8363 'International Tables Vol C Tables 4.2.6.8 and 6.1.1.4'

loop_
_geom_angle_atom_site_label_1
_geom_angle_atom_site_label_2
_geom_angle_atom_site_label_3
_geom_angle
N2 C1 N1 105.2(6)
N2 C1 Ru1 134.3(5)
N1 C1 Ru1 120.2(5)
C3 C2 C7 120.4(7)
C3 C2 N1 132.9(7)
C7 C2 N1 106.7(6)
C4 C3 C2 117.3(7)
C4 C3 H3 121.4
C2 C3 H3 121.4
C3 C4 C5 122.0(7)
C3 C4 H4 119
C5 C4 H4 119
C6 C5 C4 121.4(7)
C6 C5 H5 119.3
C4 C5 H5 119.3
C7 C6 C5 116.4(8)
C7 C6 H6 121.8
C5 C6 H6 121.8
C6 C7 C2 122.5(7)
C6 C7 N2 132.2(7)
C2 C7 N2 105.3(6)
C13 C8 C9 122.0(7)
C13 C8 N1 118.1(7)
C9 C8 N1 119.9(7)
C10 C9 C8 116.7(7)
C10 C9 C14 121.2(7)
C8 C9 C14 122.1(7)
C11 C10 C9 122.0(8)
C11 C10 H10 119
C9 C10 H10 119
C12 C11 C10 120.3(7)
C12 C11 H11 119.9
C10 C11 H11 119.9
C11 C12 C13 119.6(8)
C11 C12 H12 120.2
C13 C12 H12 120.2
C8 C13 C12 119.4(7)
C8 C13 H13 120.3
C12 C13 H13 120.3
C9 C14 H14A 109.5
C9 C14 H14B 109.5
H14A C14 H14B 109.5
C9 C14 H14C 109.5
H14A C14 H14C 109.5
H14B C14 H14C 109.5
C20 C15 C16 122.9(7)
C20 C15 N2 119.8(7)
C16 C15 N2 117.3(7)
C15 C16 C17 116.0(7)
C15 C16 C21 120.2(7)
C17 C16 C21 123.7(8)
C15 C16 H16 122
C17 C16 H16 122
C16 C21 H21A 109.5
C16 C21 H21B 109.5
H21A C21 H21B 109.5
C16 C21 H21C 109.5
H21A C21 H21C 109.5
H21B C21 H21C 109.5
C18 C17 C16 122.2(8)
C18 C17 H17 118.9
C16 C17 H17 118.9
C17 C18 C19 119.9(8)
C17 C18 H18 120
C19 C18 H18 120
C20 C19 C18 120.0(9)
C20 C19 H19 120
C18 C19 H19 120
C21B C20 C15 120.1(19)
C21B C20 C19 120.9(19)
C15 C20 C19 118.9(8)
C15 C20 H20 120.5
C19 C20 H20 120.5
C20 C21B H21D 109.5
C20 C21B H21E 109.5
H21D C21B H21E 109.5
C20 C21B H21F 109.5
H21D C21B H21F 109.5
H21E C21B H21F 109.5
C23 C22 Ru1 119.0(5)
C23 C22 H22 120.5
Ru1 C22 H22 120.5
C24 C23 C28 118.5(7)
C24 C23 C22 118.5(7)
C28 C23 C22 123.0(7)
O1 C24 C23 113.1(6)
O1 C24 C25 124.3(7)
C23 C24 C25 122.6(7)
C26 C25 C24 117.2(8)
C26 C25 H25 121.4
C24 C25 H25 121.4
C25 C26 C27 122.1(8)
C25 C26 H26 118.9
C27 C26 H26 118.9
C28 C27 C26 119.9(8)
C28 C27 H27 120.1
C26 C27 H27 120.1
C27 C28 C23 119.7(8)
C27 C28 H28 120.1
C23 C28 H28 120.1
O1 C29 C30 109.4(7)
O1 C29 C31 106.3(6)
C30 C29 C31 112.4(7)
O1 C29 H29 109.5
C30 C29 H29 109.5
C31 C29 H29 109.5
C29 C30 H30A 109.5
C29 C30 H30B 109.5
H30A C30 H30B 109.5
C29 C30 H30C 109.5
H30A C30 H30C 109.5
H30B C30 H30C 109.5
C29 C31 H31A 109.5
C29 C31 H31B 109.5
H31A C31 H31B 109.5
C29 C31 H31C 109.5
H31A C31 H31C 109.5
H31B C31 H31C 109.5
C1 N1 C2 110.8(6)
C1 N1 C8 126.0(6)
C2 N1 C8 123.0(6)
C1 N2 C7 112.1(6)
C1 N2 C15 125.0(6)
C7 N2 C15 122.2(6)
C24 O1 C29 120.0(6)
C24 O1 Ru1 110.0(4)
C29 O1 Ru1 129.0(4)
C22 Ru1 C1 101.4(3)
C22 Ru1 O1 79.1(3)
C1 Ru1 O1 179.1(2)
C22 Ru1 Cl2 100.0(2)
C1 Ru1 Cl2 91.7(2)
O1 Ru1 Cl2 88.93(14)
C22 Ru1 Cl1 99.7(2)
C1 Ru1 Cl1 90.3(2)
O1 Ru1 Cl1 88.86(14)
Cl2 Ru1 Cl1 159.31(7)

loop_
_geom_bond_atom_site_label_1
_geom_bond_atom_site_label_2
_geom_bond_distance
C1 N2 1.359(9)
C1 N1 1.370(9)
C1 Ru1 1.966(7)
C2 C3 1.390(10)
C2 C7 1.396(10)
C2 N1 1.404(8)
C3 C4 1.373(10)
C3 H3 0.95
C4 C5 1.393(11)
C4 H4 0.95
C5 C6 1.386(11)
C5 H5 0.95
C6 C7 1.381(10)
C6 H6 0.95
C7 N2 1.404(9)
C8 C13 1.388(10)
C8 C9 1.391(10)
C8 N1 1.442(9)
C9 C10 1.388(10)
C9 C14 1.516(10)
C10 C11 1.380(11)
C10 H10 0.95
C11 C12 1.370(11)
C11 H11 0.95
C12 C13 1.389(10)
C12 H12 0.95
C13 H13 0.95
C14 H14A 0.98
C14 H14B 0.98
C14 H14C 0.98
C15 C20 1.384(11)
C15 C16 1.396(10)
C15 N2 1.445(9)
C16 C17 1.407(10)
C16 C21 1.476(12)
C16 H16 0.95
C21 H21A 0.98
C21 H21B 0.98
C21 H21C 0.98
C17 C18 1.369(12)
C17 H17 0.95
C18 C19 1.391(12)
C18 H18 0.95
C19 C20 1.385(12)
C19 H19 0.95
C20 C21B 1.35(3)
C20 H20 0.95
C21B H21D 0.98
C21B H21E 0.98
C21B H21F 0.98
C22 C23 1.450(10)
C22 Ru1 1.823(7)
C22 H22 0.95
C23 C24 1.389(10)
C23 C28 1.407(10)
C24 O1 1.377(9)
C24 C25 1.400(10)
C25 C26 1.378(12)
C25 H25 0.95
C26 C27 1.392(13)
C26 H26 0.95
C27 C28 1.388(11)
C27 H27 0.95
C28 H28 0.95
C29 O1 1.466(8)
C29 C30 1.513(11)
C29 C31 1.522(11)
C29 H29 1
C30 H30A 0.98
C30 H30B 0.98
C30 H30C 0.98
C31 H31A 0.98
C31 H31B 0.98
C31 H31C 0.98
Cl1 Ru1 2.3481(19)
Cl2 Ru1 2.335(2)
O1 Ru1 2.259(5)

loop_
_geom_torsion_atom_site_label_1
_geom_torsion_atom_site_label_2
_geom_torsion_atom_site_label_3
_geom_torsion_atom_site_label_4
_geom_torsion
C7 C2 C3 C4 1.6(11)
N1 C2 C3 C4 -179.0(8)
C2 C3 C4 C5 0.3(12)
C3 C4 C5 C6 -1.2(13)
C4 C5 C6 C7 0.1(11)
C5 C6 C7 C2 1.8(11)
C5 C6 C7 N2 178.2(8)
C3 C2 C7 C6 -2.7(12)
N1 C2 C7 C6 177.8(7)
C3 C2 C7 N2 -180.0(6)
N1 C2 C7 N2 0.5(8)
C13 C8 C9 C10 -1.4(10)
N1 C8 C9 C10 176.5(6)
C13 C8 C9 C14 176.4(7)
N1 C8 C9 C14 -5.7(10)
C8 C9 C10 C11 0.0(11)
C14 C9 C10 C11 -177.9(7)
C9 C10 C11 C12 1.9(12)
C10 C11 C12 C13 -2.2(11)
C9 C8 C13 C12 1.0(11)
N1 C8 C13 C12 -176.9(6)
C11 C12 C13 C8 0.8(11)
C20 C15 C16 C17 -1.2(11)
N2 C15 C16 C17 177.4(6)
C20 C15 C16 C21 -179.1(8)
N2 C15 C16 C21 -0.4(10)
C15 C16 C17 C18 -1.1(11)
C21 C16 C17 C18 176.7(8)
C16 C17 C18 C19 2.7(12)
C17 C18 C19 C20 -2.1(12)
C16 C15 C20 C21B -179.5(19)
N2 C15 C20 C21B 2(2)
C16 C15 C20 C19 1.8(12)
N2 C15 C20 C19 -176.8(7)
C18 C19 C20 C21B -178.8(19)
C18 C19 C20 C15 -0.1(12)
Ru1 C22 C23 C24 -3.4(10)
Ru1 C22 C23 C28 175.7(6)
C28 C23 C24 O1 179.0(6)
C22 C23 C24 O1 -1.9(10)
C28 C23 C24 C25 -1.3(11)
C22 C23 C24 C25 177.9(7)
O1 C24 C25 C26 -179.1(7)
C23 C24 C25 C26 1.2(11)
C24 C25 C26 C27 -0.7(12)
C25 C26 C27 C28 0.3(13)
C26 C27 C28 C23 -0.4(12)
C24 C23 C28 C27 0.9(12)
C22 C23 C28 C27 -178.3(7)
N2 C1 N1 C2 0.2(8)
Ru1 C1 N1 C2 -175.8(5)
N2 C1 N1 C8 174.8(6)
Ru1 C1 N1 C8 -1.1(9)
C3 C2 N1 C1 -179.9(8)
C7 C2 N1 C1 -0.4(8)
C3 C2 N1 C8 5.3(12)
C7 C2 N1 C8 -175.2(6)
C13 C8 N1 C1 -66.8(9)
C9 C8 N1 C1 115.2(8)
C13 C8 N1 C2 107.2(8)
C9 C8 N1 C2 -70.8(9)
N1 C1 N2 C7 0.1(8)
Ru1 C1 N2 C7 175.2(6)
N1 C1 N2 C15 170.7(6)
Ru1 C1 N2 C15 -14.2(11)
C6 C7 N2 C1 -177.3(8)
C2 C7 N2 C1 -0.4(8)
C6 C7 N2 C15 11.9(12)
C2 C7 N2 C15 -171.2(6)
C20 C15 N2 C1 92.3(9)
C16 C15 N2 C1 -86.4(9)
C20 C15 N2 C7 -98.1(9)
C16 C15 N2 C7 83.2(9)
C23 C24 O1 C29 174.5(6)
C25 C24 O1 C29 -5.2(11)
C23 C24 O1 Ru1 5.1(7)
C25 C24 O1 Ru1 -174.7(6)
C30 C29 O1 C24 -76.0(8)
C31 C29 O1 C24 162.4(6)
C30 C29 O1 Ru1 91.2(8)
C31 C29 O1 Ru1 -30.3(9)
C23 C22 Ru1 C1 -174.6(6)
C23 C22 Ru1 O1 4.6(5)
C23 C22 Ru1 Cl2 91.6(6)
C23 C22 Ru1 Cl1 -82.3(6)
